data_7016451
loop_
_publ_author_name
'Dias, H. V. Rasika'
'Flores, Jaime A.'
'Pellei, Maura'
'Morresi, Barbara'
'Lobbia, Giancarlo Gioia'
'Singh, Shreeyukta'
'Kobayashi, Yoshihiro'
'Yousufuddin, Muhammed'
'Santini, Carlo'

_publ_section_title
;
 Silver(i) and copper(i) complexes supported by fully fluorinated
 1,3,5-triazapentadienyl ligands.
;
_journal_issue 34
_journal_name_full 'Dalton transactions (Cambridge, England : 2003)'
_journal_page_first 8569
_journal_page_last 8580
_journal_paper_doi 10.1039/c1dt10524h
_journal_volume 40
_journal_year 2011
_chemical_formula_sum 'C16 H F16 N3'
_chemical_formula_weight 539.20
_chemical_name_common (N((CF3)C(C6F5)N)2)H
_chemical_name_systematic
;
?
;
_space_group_IT_number 14
_symmetry_cell_setting monoclinic
_symmetry_space_group_name_Hall '-P 2yn'
_symmetry_space_group_name_H-M 'P 1 21/n 1'
_atom_sites_solution_hydrogens geom
_atom_sites_solution_primary direct
_atom_sites_solution_secondary difmap
_audit_creation_method SHELXL-97
_cell_angle_alpha 90.00
_cell_angle_beta 90.188(3)
_cell_angle_gamma 90.00
_cell_formula_units_Z 4
_cell_length_a 7.660(2)
_cell_length_b 7.236(2)
_cell_length_c 31.921(9)
_cell_measurement_reflns_used 7708
_cell_measurement_temperature 100(2)
_cell_measurement_theta_max 28.29
_cell_measurement_theta_min 2.55
_cell_volume 1769.3(8)
_computing_cell_refinement 'Bruker SAINT'
_computing_data_collection 'Bruker APEX2'
_computing_data_reduction 'Bruker SAINT'
_computing_molecular_graphics 'Bruker SHELXTL'
_computing_publication_material 'Bruker SHELXTL'
_computing_structure_refinement 'SHELXL-97 (Sheldrick, 2008)'
_computing_structure_solution 'SHELXS-97 (Sheldrick, 2008)'
_diffrn_ambient_temperature 100(2)
_diffrn_measured_fraction_theta_full 0.998
_diffrn_measured_fraction_theta_max 0.998
_diffrn_measurement_device_type 'Bruker APEX-II CCD'
_diffrn_measurement_method '\f and \w scans'
_diffrn_radiation_monochromator graphite
_diffrn_radiation_source 'fine-focus sealed tube'
_diffrn_radiation_type MoK\a
_diffrn_radiation_wavelength 0.71073
_diffrn_reflns_av_R_equivalents 0.0263
_diffrn_reflns_av_sigmaI/netI 0.0225
_diffrn_reflns_limit_h_max 9
_diffrn_reflns_limit_h_min -9
_diffrn_reflns_limit_k_max 9
_diffrn_reflns_limit_k_min -9
_diffrn_reflns_limit_l_max 40
_diffrn_reflns_limit_l_min -40
_diffrn_reflns_number 15226
_diffrn_reflns_theta_full 26.50
_diffrn_reflns_theta_max 26.50
_diffrn_reflns_theta_min 1.28
_exptl_absorpt_coefficient_mu 0.241
_exptl_absorpt_correction_T_max 0.9928
_exptl_absorpt_correction_T_min 0.9181
_exptl_absorpt_correction_type multi-scan
_exptl_absorpt_process_details SADABS
_exptl_crystal_colour colorless
_exptl_crystal_density_diffrn 2.024
_exptl_crystal_density_method 'not measured'
_exptl_crystal_description rods
_exptl_crystal_F_000 1048
_exptl_crystal_size_max 0.36
_exptl_crystal_size_mid 0.12
_exptl_crystal_size_min 0.03
_refine_diff_density_max 0.611
_refine_diff_density_min -0.283
_refine_diff_density_rms 0.075
_refine_ls_extinction_method none
_refine_ls_goodness_of_fit_ref 1.033
_refine_ls_hydrogen_treatment mixed
_refine_ls_matrix_type full
_refine_ls_number_parameters 321
_refine_ls_number_reflns 3666
_refine_ls_number_restraints 0
_refine_ls_restrained_S_all 1.033
_refine_ls_R_factor_all 0.0475
_refine_ls_R_factor_gt 0.0455
_refine_ls_shift/su_max 0.000
_refine_ls_shift/su_mean 0.000
_refine_ls_structure_factor_coef Fsqd
_refine_ls_weighting_details 'calc w=1/[\s^2^(Fo^2^)+(0.0720P)^2^+1.4860P] where P=(Fo^2^+2Fc^2^)/3'
_refine_ls_weighting_scheme calc
_refine_ls_wR_factor_gt 0.1185
_refine_ls_wR_factor_ref 0.1202
_reflns_number_gt 3493
_reflns_number_total 3666
_reflns_threshold_expression >2sigma(I)
_cod_data_source_file c1dt10524h.txt
_cod_data_source_block dias701s
_cod_depositor_comments
;
The following automatic conversions were performed:

'_symmetry_cell_setting' value 'Monoclinic' changed to 'monoclinic'
according to /home/saulius/struct/CIF-dictionaries/cif_core.dic
dictionary named 'cif_core.dic' version 2.4.1 from 2010-06-29.

Automatic conversion script
Id: cif_fix_values 1715 2011-07-08 13:25:40Z adriana 
;
_cod_original_cell_volume 1769.2(8)
_cod_original_sg_symbol_H-M P2(1)/n
_cod_database_code 7016451

loop_
_symmetry_equiv_pos_as_xyz
'x, y, z'
'-x+1/2, y+1/2, -z+1/2'
'-x, -y, -z'
'x-1/2, -y-1/2, z-1/2'

loop_
_atom_site_label
_atom_site_type_symbol
_atom_site_fract_x
_atom_site_fract_y
_atom_site_fract_z
_atom_site_U_iso_or_equiv
_atom_site_adp_type
_atom_site_occupancy
_atom_site_symmetry_multiplicity
_atom_site_calc_flag
N1 N 0.5158(3) 0.7875(3) 0.15206(6) 0.0213(4) Uani 1 1 d
N2 N 0.5511(3) 0.4755(3) 0.15995(6) 0.0218(4) Uani 1 1 d
N3 N 0.4284(3) 0.1746(3) 0.15614(6) 0.0215(4) Uani 1 1 d
C1 C 0.4771(3) 0.6258(3) 0.17010(7) 0.0196(5) Uani 1 1 d
C2 C 0.5280(3) 0.2969(3) 0.17204(7) 0.0209(5) Uani 1 1 d
C3 C 0.6513(3) 0.7976(3) 0.12156(8) 0.0216(5) Uani 1 1 d
C4 C 0.8241(4) 0.7576(4) 0.13133(8) 0.0238(5) Uani 1 1 d
C5 C 0.9540(4) 0.7739(3) 0.10172(9) 0.0252(5) Uani 1 1 d
C6 C 0.9122(4) 0.8338(4) 0.06183(9) 0.0276(6) Uani 1 1 d
C7 C 0.7413(4) 0.8748(4) 0.05156(8) 0.0272(6) Uani 1 1 d
C8 C 0.6118(4) 0.8551(4) 0.08096(8) 0.0241(5) Uani 1 1 d
C9 C 0.3390(4) 0.6386(4) 0.20500(8) 0.0242(5) Uani 1 1 d
C10 C 0.6522(4) 0.2312(4) 0.20739(8) 0.0260(5) Uani 1 1 d
C11 C 0.3050(3) 0.2340(3) 0.12554(8) 0.0215(5) Uani 1 1 d
C12 C 0.3475(4) 0.3112(4) 0.08695(8) 0.0241(5) Uani 1 1 d
C13 C 0.2211(4) 0.3604(4) 0.05806(8) 0.0270(6) Uani 1 1 d
C14 C 0.0473(4) 0.3330(4) 0.06712(8) 0.0280(6) Uani 1 1 d
C15 C 0.0009(4) 0.2543(4) 0.10488(8) 0.0257(5) Uani 1 1 d
C16 C 0.1289(4) 0.2041(3) 0.13333(8) 0.0236(5) Uani 1 1 d
F1 F 0.2226(2) 0.5058(2) 0.20071(6) 0.0415(5) Uani 1 1 d
F2 F 0.4172(3) 0.6188(3) 0.24171(5) 0.0483(5) Uani 1 1 d
F3 F 0.2564(3) 0.7980(2) 0.20480(6) 0.0400(5) Uani 1 1 d
F4 F 0.7877(3) 0.3398(3) 0.21164(7) 0.0498(5) Uani 1 1 d
F5 F 0.5668(3) 0.2278(4) 0.24298(6) 0.0672(8) Uani 1 1 d
F6 F 0.7125(3) 0.0619(2) 0.20059(6) 0.0401(4) Uani 1 1 d
F7 F 0.8675(2) 0.7053(2) 0.17006(5) 0.0295(4) Uani 1 1 d
F8 F 1.1207(2) 0.7378(2) 0.11191(5) 0.0345(4) Uani 1 1 d
F9 F 1.0381(3) 0.8532(3) 0.03342(6) 0.0415(5) Uani 1 1 d
F10 F 0.7004(3) 0.9347(3) 0.01296(5) 0.0389(4) Uani 1 1 d
F11 F 0.4463(2) 0.8945(2) 0.07063(5) 0.0309(4) Uani 1 1 d
F12 F 0.5157(2) 0.3347(3) 0.07682(5) 0.0320(4) Uani 1 1 d
F13 F 0.2670(3) 0.4353(3) 0.02145(5) 0.0413(4) Uani 1 1 d
F14 F -0.0772(2) 0.3823(3) 0.03984(6) 0.0399(4) Uani 1 1 d
F15 F -0.1673(2) 0.2262(2) 0.11412(5) 0.0346(4) Uani 1 1 d
F16 F 0.0801(2) 0.1259(2) 0.16957(5) 0.0307(4) Uani 1 1 d
H1 H 0.455(4) 0.919(4) 0.1603(8) 0.012(6) Uiso 1 1 d

loop_
_atom_site_aniso_label
_atom_site_aniso_U_11
_atom_site_aniso_U_22
_atom_site_aniso_U_33
_atom_site_aniso_U_23
_atom_site_aniso_U_13
_atom_site_aniso_U_12
N1 0.0223(10) 0.0196(10) 0.0221(10) 0.0011(8) 0.0024(8) -0.0015(8)
N2 0.0241(10) 0.0199(10) 0.0214(10) 0.0008(8) 0.0009(8) 0.0015(8)
N3 0.0228(10) 0.0204(10) 0.0214(10) 0.0016(8) -0.0005(9) 0.0011(8)
C1 0.0211(12) 0.0194(11) 0.0184(11) -0.0019(9) -0.0020(9) -0.0015(9)
C2 0.0227(12) 0.0189(11) 0.0210(11) -0.0001(9) 0.0068(10) 0.0017(9)
C3 0.0247(12) 0.0177(11) 0.0223(11) -0.0027(9) 0.0050(10) -0.0054(10)
C4 0.0299(14) 0.0218(11) 0.0196(12) -0.0006(10) 0.0002(10) -0.0041(10)
C5 0.0228(12) 0.0196(12) 0.0331(14) -0.0035(10) 0.0029(11) -0.0030(10)
C6 0.0316(14) 0.0245(13) 0.0268(13) -0.0011(10) 0.0129(11) -0.0023(11)
C7 0.0370(15) 0.0241(13) 0.0205(12) 0.0014(10) 0.0043(11) -0.0022(11)
C8 0.0254(13) 0.0235(12) 0.0235(12) -0.0034(10) 0.0026(10) -0.0039(10)
C9 0.0281(13) 0.0239(12) 0.0207(12) 0.0017(10) 0.0037(10) 0.0030(10)
C10 0.0297(13) 0.0265(13) 0.0217(12) -0.0033(10) -0.0029(11) 0.0071(11)
C11 0.0255(13) 0.0184(11) 0.0207(12) -0.0017(9) -0.0016(10) 0.0053(10)
C12 0.0245(13) 0.0239(12) 0.0239(12) -0.0002(10) -0.0004(10) 0.0033(10)
C13 0.0359(14) 0.0267(12) 0.0183(12) 0.0002(10) -0.0040(11) 0.0048(11)
C14 0.0323(14) 0.0252(12) 0.0264(13) -0.0053(10) -0.0128(11) 0.0093(11)
C15 0.0253(14) 0.0222(12) 0.0296(13) -0.0072(10) -0.0039(11) 0.0039(11)
C16 0.0265(13) 0.0203(12) 0.0240(12) -0.0020(10) -0.0012(10) 0.0049(10)
F1 0.0370(10) 0.0355(9) 0.0522(11) -0.0119(8) 0.0205(9) -0.0098(8)
F2 0.0426(11) 0.0834(16) 0.0188(8) 0.0030(9) 0.0000(7) 0.0101(11)
F3 0.0475(11) 0.0257(8) 0.0470(10) 0.0037(7) 0.0234(9) 0.0073(7)
F4 0.0521(12) 0.0306(9) 0.0664(13) 0.0078(9) -0.0318(11) -0.0061(9)
F5 0.0472(12) 0.133(2) 0.0213(9) 0.0135(11) 0.0037(8) 0.0343(15)
F6 0.0510(11) 0.0272(8) 0.0420(10) -0.0058(7) -0.0214(8) 0.0066(8)
F7 0.0298(8) 0.0356(9) 0.0231(8) 0.0024(6) -0.0025(6) -0.0023(7)
F8 0.0247(8) 0.0371(9) 0.0416(10) -0.0014(7) 0.0046(7) 0.0013(7)
F9 0.0389(10) 0.0489(11) 0.0368(9) 0.0036(8) 0.0215(8) -0.0015(8)
F10 0.0497(11) 0.0440(10) 0.0230(8) 0.0105(7) 0.0058(7) 0.0013(9)
F11 0.0283(8) 0.0360(9) 0.0283(8) 0.0023(7) -0.0023(7) 0.0018(7)
F12 0.0260(8) 0.0456(9) 0.0245(8) 0.0060(7) 0.0010(6) 0.0019(7)
F13 0.0503(11) 0.0481(10) 0.0256(8) 0.0150(8) -0.0062(8) 0.0050(9)
F14 0.0381(10) 0.0469(10) 0.0344(9) 0.0031(8) -0.0194(8) 0.0106(8)
F15 0.0244(8) 0.0397(9) 0.0396(10) -0.0064(8) -0.0052(7) 0.0041(7)
F16 0.0277(8) 0.0392(9) 0.0252(8) 0.0051(7) 0.0022(6) 0.0004(7)

loop_
_atom_type_symbol
_atom_type_description
_atom_type_scat_dispersion_real
_atom_type_scat_dispersion_imag
_atom_type_scat_source
C C 0.0033 0.0016 'International Tables Vol C Tables 4.2.6.8 and 6.1.1.4'
H H 0.0000 0.0000 'International Tables Vol C Tables 4.2.6.8 and 6.1.1.4'
N N 0.0061 0.0033 'International Tables Vol C Tables 4.2.6.8 and 6.1.1.4'
F F 0.0171 0.0103 'International Tables Vol C Tables 4.2.6.8 and 6.1.1.4'

loop_
_geom_angle_atom_site_label_1
_geom_angle_atom_site_label_2
_geom_angle_atom_site_label_3
_geom_angle
C1 N1 C3 120.1(2)
C1 N1 H1 124.2(14)
C3 N1 H1 115.6(14)
C1 N2 C2 133.1(2)
C2 N3 C11 117.3(2)
N2 C1 N1 122.7(2)
N2 C1 C9 123.0(2)
N1 C1 C9 114.3(2)
N3 C2 N2 128.7(2)
N3 C2 C10 116.3(2)
N2 C2 C10 114.7(2)
C4 C3 C8 118.3(2)
C4 C3 N1 122.0(2)
C8 C3 N1 119.6(2)
F7 C4 C5 118.8(2)
F7 C4 C3 120.1(2)
C5 C4 C3 121.1(2)
F8 C5 C4 120.3(3)
F8 C5 C6 120.1(2)
C4 C5 C6 119.5(3)
F9 C6 C7 120.2(3)
F9 C6 C5 119.6(3)
C7 C6 C5 120.2(2)
F10 C7 C8 119.5(3)
F10 C7 C6 120.4(2)
C8 C7 C6 120.1(3)
F11 C8 C7 119.6(2)
F11 C8 C3 119.6(2)
C7 C8 C3 120.7(3)
F3 C9 F1 108.3(2)
F3 C9 F2 108.4(2)
F1 C9 F2 108.5(2)
F3 C9 C1 112.4(2)
F1 C9 C1 110.3(2)
F2 C9 C1 108.9(2)
F4 C10 F5 108.6(3)
F4 C10 F6 107.2(2)
F5 C10 F6 107.4(3)
F4 C10 C2 112.1(2)
F5 C10 C2 109.2(2)
F6 C10 C2 112.2(2)
C16 C11 C12 116.8(2)
C16 C11 N3 118.2(2)
C12 C11 N3 124.9(2)
F12 C12 C13 118.6(2)
F12 C12 C11 119.5(2)
C13 C12 C11 121.9(3)
F13 C13 C14 119.9(2)
F13 C13 C12 120.1(3)
C14 C13 C12 119.9(3)
F14 C14 C13 120.8(3)
F14 C14 C15 119.6(3)
C13 C14 C15 119.6(2)
F15 C15 C14 120.4(2)
F15 C15 C16 119.8(2)
C14 C15 C16 119.9(3)
F16 C16 C15 118.5(2)
F16 C16 C11 119.6(2)
C15 C16 C11 121.9(2)

loop_
_geom_bond_atom_site_label_1
_geom_bond_atom_site_label_2
_geom_bond_distance
N1 C1 1.338(3)
N1 C3 1.427(3)
N1 H1 1.09(3)
N2 C1 1.269(3)
N2 C2 1.361(3)
N3 C2 1.273(3)
N3 C11 1.424(3)
C1 C9 1.542(3)
C2 C10 1.548(4)
C3 C4 1.390(4)
C3 C8 1.394(4)
C4 F7 1.334(3)
C4 C5 1.379(4)
C5 F8 1.343(3)
C5 C6 1.382(4)
C6 F9 1.333(3)
C6 C7 1.381(4)
C7 F10 1.342(3)
C7 C8 1.375(4)
C8 F11 1.339(3)
C9 F3 1.316(3)
C9 F1 1.318(3)
C9 F2 1.322(3)
C10 F4 1.309(4)
C10 F5 1.313(3)
C10 F6 1.327(3)
C11 C16 1.390(4)
C11 C12 1.392(3)
C12 F12 1.340(3)
C12 C13 1.381(4)
C13 F13 1.336(3)
C13 C14 1.377(4)
C14 F14 1.338(3)
C14 C15 1.381(4)
C15 F15 1.338(3)
C15 C16 1.383(4)
C16 F16 1.342(3)
